data_7117671
loop_
_publ_author_name
'Osama Shekhah'
'Youssef Belmabkhout'
'Karim Adil'
'Prashant M. Bhatt'
'Amy J. Cairns'
'Mohamed Eddaoudi'

_publ_section_title
;
 A facile solvent-free synthesis route for the assembly of a highly CO2
 selective and H2S tolerant NiSIFSIX metal-organic framework
;
_journal_name_full Chem.Commun.
_journal_page_first 13595
_journal_paper_doi 10.1039/C5cc04487A
_journal_volume 51
_journal_year 2015
_chemical_formula_moiety ' C8 H8 F6 N4 Ni Si, 2(O) '
_chemical_formula_structural ' C8 H8 F6 N4 Ni O2 Si '
_chemical_formula_sum 'C8 H8 F6 N4 Ni O2 Si'
_chemical_formula_weight 392.96
_chemical_name_systematic ' ?'
_space_group_IT_number 123
_symmetry_cell_setting tetragonal
_symmetry_space_group_name_Hall '-P 4 2'
_symmetry_space_group_name_H-M 'P 4/m m m'
_audit_update_record
;
2015-06-01 deposited with the CCDC.
2015-07-02 downloaded from the CCDC.
;
_cell_angle_alpha 90.00000
_cell_angle_beta 90.00000
_cell_angle_gamma 90.00000
_cell_formula_units_Z 1
_cell_length_a 7.0148(4)
_cell_length_b 7.0148(4)
_cell_length_c 7.5655(7)
_cell_measurement_temperature 298
_cell_volume 372.28(5)
_computing_cell_refinement 'McMaille (Le Bail, 2004)'
_computing_molecular_graphics 'DIAMOND, '
_computing_publication_material 'PLATON (Spek, 2003)'
_computing_structure_refinement 'FULLPROF (Rodriguez-Carvajal, 1993)'
_computing_structure_solution 'ESPOIR (Le Bail, 2001)'
_diffrn_ambient_temperature 298
_diffrn_detector ' X PANanalytical'
_diffrn_detector_type ' CCD'
_diffrn_measurement_device_type 'PANanalytical MPD-PRO '
_diffrn_radiation_type 'Cu K\a'
_diffrn_radiation_wavelength 1.5418
_diffrn_source 'classical X-ray tube'
_pd_char_colour blue
_pd_instr_location ' ?'
_pd_meas_2theta_range_inc 0.017000
_pd_meas_2theta_range_max 79.00000
_pd_meas_2theta_range_min 8.00000
_pd_meas_number_of_points 4177
_pd_meas_scan_method '   step-scan '
_pd_proc_2theta_range_inc 0.017000
_pd_proc_2theta_range_max 78.9411
_pd_proc_2theta_range_min 7.9411
_pd_proc_ls_pref_orient_corr ' ?'
_pd_proc_ls_prof_R_factor 7.5445
_pd_proc_ls_prof_wR_expected 0.9656
_pd_proc_ls_prof_wR_factor 11.1760
_pd_proc_wavelength 1.540510
_pd_spec_mounting ' ?'
_refine_ls_goodness_of_fit_all 134
_refine_ls_number_parameters 49
_refine_ls_number_reflns 239
_refine_ls_number_restraints 6
_refine_ls_R_I_factor 11.0942
_refine_ls_shift/su_max 0.03
_cod_data_source_file c5cc04487a2.cif
_cod_data_source_block SIFSIX-3-Ni_Mohamed_EDDAOUDI_FMD3_Kaust
_cod_original_cell_volume 372.28(4)
_cod_original_formula_sum ' C8 H8 F6 N4 Ni O2 Si '
_cod_database_code 7117671
_pd_proc_ls_prof_cr_factor 28.4196
_pd_proc_ls_prof_cwr_factor 27.6941
_pd_proc_ls_prof_cwr_expected 2.3929
_pd_proc_ls_prof_chi2 133.9483
_pd_proc_ls_prof_echi2 133.9483

loop_
_symmetry_equiv_pos_as_xyz
x,y,z
-y,x,z
-x,-y,z
y,-x,z
-x,y,z
y,x,z
x,-y,z
-y,-x,z
-x,-y,-z
y,-x,-z
x,y,-z
-y,x,-z
x,-y,-z
-y,-x,-z
-x,y,-z
y,x,-z

loop_
_atom_site_label
_atom_site_fract_x
_atom_site_fract_y
_atom_site_fract_z
_atom_site_U_iso_or_equiv
_atom_site_occupancy
_atom_site_adp_type
_atom_site_type_symbol
N1 0.50000 0.2091(6) 0.50000 0.05699 1.00000 Uiso N
C1 0.50000 0.0924(2) 0.36118(18) 0.05699 1.00000 Uiso C
H1 0.50000 0.16000 0.26000 0.08612 1.00000 Uiso H
Ni 0.50000 0.50000 0.50000 0.03800 1.00000 Uiso Ni
F1 0.50000 0.50000 0.2081(17) 0.04433 1.00000 Uiso F
F2 0.3374(3) 0.3374(3) 0.00000 0.04433 1.00000 Uiso F
Si 0.50000 0.50000 0.00000 0.03166 1.00000 Uiso Si
O1 0.00000 0.00000 0.00000 0.07599 1.00000 Uiso O
O2 0.00000 0.00000 0.50000 0.07599 1.00000 Uiso O

loop_
_atom_type_symbol
_atom_type_scat_Cromer_Mann_a1
_atom_type_scat_Cromer_Mann_b1
_atom_type_scat_Cromer_Mann_a2
_atom_type_scat_Cromer_Mann_b2
_atom_type_scat_Cromer_Mann_a3
_atom_type_scat_Cromer_Mann_b3
_atom_type_scat_Cromer_Mann_a4
_atom_type_scat_Cromer_Mann_b4
_atom_type_scat_Cromer_Mann_c
_atom_type_scat_dispersion_real
_atom_type_scat_dispersion_imag
_atom_type_scat_source
n 12.21260 0.00570 3.13220 9.89330 2.01250 28.99750 1.16630 0.58260 -11.52900 0.02900 0.01800 International_Tables_for_Crystallography_Vol.C(1991)_Tables_6.1.1.4_and_6.1.1.5
c 2.31000 20.84390 1.02000 10.20750 1.58860 0.56870 0.86500 51.65120 0.21560 0.01700 0.00900 International_Tables_for_Crystallography_Vol.C(1991)_Tables_6.1.1.4_and_6.1.1.5
h 0.49300 10.51090 0.32291 26.12570 0.14019 3.14236 0.04081 57.79970 0.00304 0.00000 0.00000 International_Tables_for_Crystallography_Vol.C(1991)_Tables_6.1.1.4_and_6.1.1.5
ni 12.83760 3.87850 7.29200 0.25650 4.44380 12.17630 2.38000 66.34210 1.03410 -2.95600 0.50900 International_Tables_for_Crystallography_Vol.C(1991)_Tables_6.1.1.4_and_6.1.1.5
f 3.53920 10.28250 2.64120 4.29440 1.51700 0.26150 1.02430 26.14760 0.27760 0.06900 0.05300 International_Tables_for_Crystallography_Vol.C(1991)_Tables_6.1.1.4_and_6.1.1.5
si 6.29150 2.43860 3.03530 32.33370 1.98910 0.67850 1.54100 81.69370 1.14070 0.24400 0.33000 International_Tables_for_Crystallography_Vol.C(1991)_Tables_6.1.1.4_and_6.1.1.5
o 3.04850 13.27710 2.28680 5.70110 1.54630 0.32390 0.86700 32.90890 0.25080 0.04700 0.03200 International_Tables_for_Crystallography_Vol.C(1991)_Tables_6.1.1.4_and_6.1.1.5

loop_
_geom_angle_atom_site_label_1
_geom_angle_atom_site_label_2
_geom_angle_atom_site_label_3
_geom_angle_site_symmetry_1
_geom_angle_site_symmetry_2
_geom_angle_site_symmetry_3
_geom_angle
F1 Si F1 . . . 180

loop_
_geom_bond_atom_site_label_1
_geom_bond_atom_site_label_2
_geom_bond_site_symmetry_1
_geom_bond_site_symmetry_2
_geom_bond_distance
Ni F1 . . 2.208(13)
